data_7224733
loop_
_publ_author_name
'Shi, X.'
'El Hassan, N.'
'Ikni, A.'
'Li, W.'
'Guiblin, N.'
'Spasojevi\'c de-Bir\'e, A.'
'Ghermani, N. E.'

_publ_section_title
;
 Experimental electron densities of neutral and zwitterionic forms of the
 drug piroxicam
;
_journal_issue 18
_journal_name_full CrystEngComm
_journal_page_first 3289
_journal_paper_doi 10.1039/C5CE02397A
_journal_volume 18
_journal_year 2016
_chemical_formula_sum 'C9 H9 N3 O2 S2'
_chemical_formula_weight 255.310
_chemical_name_systematic
;
?
;
_space_group_IT_number 14
_symmetry_cell_setting monoclinic
_symmetry_space_group_name_Hall '-P 2yn'
_symmetry_space_group_name_H-M 'P 1 21/n 1'
_atom_sites_solution_hydrogens difmap
_atom_sites_solution_primary direct
_atom_sites_solution_secondary difmap
_audit_creation_method MoPro12
_audit_update_record
;
2016-02-10 deposited with the CCDC.
2016-03-28 downloaded from the CCDC.
;
_cell_angle_alpha 90.00
_cell_angle_beta 91.6260(10)
_cell_angle_gamma 90.00
_cell_formula_units_Z 4
_cell_length_a 10.7694(3)
_cell_length_b 8.4610(3)
_cell_length_c 11.3742(3)
_cell_measurement_reflns_used 9274
_cell_measurement_temperature 100(2)
_cell_measurement_theta_max 91.01
_cell_measurement_theta_min 6.125
_cell_volume 1036.00(5)
_computing_structure_refinement 'MoPro (J. Appl. Cryst. 2005, 38, 38-54)'
_computing_structure_solution 'SHELXS-97 (Sheldrick, 1990)'
_diffrn_ambient_temperature 100(2)
_diffrn_measured_fraction_theta_full 0.981
_diffrn_measured_fraction_theta_max 0.883
_diffrn_measurement_device_type 'Bruker D8 Venture'
_diffrn_measurement_method '\f or \w oscillation scans'
_diffrn_radiation_monochromator graphite
_diffrn_radiation_source 'fine-focus sealed tube'
_diffrn_radiation_type MoK\a
_diffrn_radiation_wavelength 0.71073
_diffrn_reflns_av_R_equivalents 0.0318
_diffrn_reflns_av_sigmaI/netI 0.04809
_diffrn_reflns_limit_h_max 26
_diffrn_reflns_limit_h_min -26
_diffrn_reflns_limit_k_max 21
_diffrn_reflns_limit_k_min 0
_diffrn_reflns_limit_l_max 28
_diffrn_reflns_limit_l_min 0
_diffrn_reflns_number 16963
_diffrn_reflns_theta_full 30.83
_diffrn_reflns_theta_max 62.77
_diffrn_reflns_theta_min 3.00
_exptl_absorpt_coefficient_mu 0.501
_exptl_absorpt_correction_type none
_exptl_crystal_colour colorless
_exptl_crystal_density_diffrn 1.637
_exptl_crystal_density_method 'not measured'
_exptl_crystal_description prism
_exptl_crystal_F_000 528
_exptl_crystal_size_max 0.55
_exptl_crystal_size_mid 0.37
_exptl_crystal_size_min 0.25
_refine_diff_density_max 0.584
_refine_diff_density_min -0.754
_refine_diff_density_rms 0.124
_refine_ls_extinction_method none
_refine_ls_goodness_of_fit_ref 0.517
_refine_ls_hydrogen_treatment refxyz
_refine_ls_matrix_type full
_refine_ls_number_parameters 172
_refine_ls_number_reflns 9115
_refine_ls_number_restraints 0
_refine_ls_restrained_S_all 0.000
_refine_ls_R_factor_all 0.0193
_refine_ls_R_factor_gt 0.0193
_refine_ls_shift/su_max -0.007
_refine_ls_shift/su_mean 0.000
_refine_ls_structure_factor_coef Fsqd
_refine_ls_weighting_scheme sigma
_refine_ls_wR_factor_gt 0.0298
_refine_ls_wR_factor_ref 0.0298
_reflns_number_gt 9115
_reflns_number_total 16963
_reflns_threshold_expression >2.0sigma(I)
_cod_data_source_file c5ce02397a2.cif
_cod_data_source_block I
_cod_depositor_comments 'Adding full bibliography for 7224730--7224733.cif.'
_cod_original_sg_symbol_Hall -p_2yn
_cod_original_sg_symbol_H-M P_21/n
_cod_database_code 7224733

loop_
_symmetry_equiv_pos_as_xyz
'x, y, z'
'-x+1/2, y+1/2, -z+1/2'
'-x, -y, -z'
'x+1/2, -y+1/2, z+1/2'

loop_
_atom_site_type_symbol
_atom_site_label
_atom_site_fract_x
_atom_site_fract_y
_atom_site_fract_z
_atom_site_U_iso_or_equiv
_atom_site_adp_type
_atom_site_occupancy
_atom_site_calc_flag
_atom_site_refinement_flags_posn
_atom_site_refinement_flags_adp
S S1 1.018057(7) 0.614855(8) 0.737102(6) 0.009675(5) Uani 1 d . .
S S2 1.156180(9) 0.842656(10) 0.932871(7) 0.018814(7) Uani 1 d . .
O O2 1.09846(2) 0.54167(3) 0.82586(2) 0.014157(17) Uani 1 d . .
O O1 1.00296(2) 0.53462(3) 0.626099(19) 0.015088(18) Uani 1 d . .
N N2 1.05815(2) 0.79205(3) 0.70617(2) 0.010838(16) Uani 1 d . .
N N1 1.11128(2) 1.04244(3) 0.77185(2) 0.011384(17) Uani 1 d . .
C C3 0.66021(3) 0.73167(3) 0.77567(2) 0.01183(2) Uani 1 d . .
N N3 0.51262(3) 0.69081(3) 0.92981(2) 0.011980(18) Uani 1 d . .
C C4 0.63235(3) 0.66925(3) 0.88637(2) 0.009961(18) Uani 1 d . .
C C5 0.72369(3) 0.58409(3) 0.94936(2) 0.010708(19) Uani 1 d . .
C C1 0.86968(3) 0.63386(3) 0.79684(2) 0.010008(18) Uani 1 d . .
C C8 1.15774(3) 1.13025(4) 0.86577(3) 0.01578(2) Uani 1 d . .
C C2 0.77815(3) 0.71534(3) 0.73152(2) 0.01190(2) Uani 1 d . .
C C7 1.10188(3) 0.88640(3) 0.79063(2) 0.010232(17) Uani 1 d . .
C C6 0.84242(3) 0.56740(3) 0.90504(2) 0.010633(19) Uani 1 d . .
C C9 1.18602(4) 1.04118(4) 0.96086(3) 0.02178(3) Uani 1 d . .
H H2 0.7976(5) 0.7642(7) 0.6519(5) 0.02499 Uani 1 d D U
H H6 0.9081(5) 0.5078(7) 0.9510(5) 0.02644 Uani 1 d D U
H H3 0.5915(5) 0.7933(7) 0.7296(5) 0.02794 Uani 1 d D U
H H3NB 0.4883(6) 0.7943(8) 0.9170(5) 0.03002 Uani 1 d D U
H H5 0.7048(6) 0.5417(7) 1.0281(5) 0.02756 Uani 1 d D U
H H8 1.1647(6) 1.2475(8) 0.8559(6) 0.03275 Uani 1 d D U
H H3NA 0.5113(6) 0.6695(7) 1.0093(6) 0.02923 Uani 1 d D U
H H1N 1.0823(6) 1.0862(7) 0.6990(6) 0.02554 Uani 1 d D U
H H9 1.2206(7) 1.0735(9) 1.0389(6) 0.03950 Uani 1 d D U

loop_
_atom_site_aniso_label
_atom_site_aniso_U_11
_atom_site_aniso_U_22
_atom_site_aniso_U_33
_atom_site_aniso_U_12
_atom_site_aniso_U_13
_atom_site_aniso_U_23
S1 0.01312(3) 0.00772(2) 0.00823(2) -0.00049(2) 0.001169(18) -0.000032(19)
S2 0.02949(4) 0.01367(3) 0.01275(3) -0.00351(3) -0.00884(3) 0.00158(2)
O2 0.01492(9) 0.01321(8) 0.01436(8) 0.00247(7) 0.00057(7) 0.00411(7)
O1 0.02339(11) 0.01169(8) 0.01038(7) -0.00313(7) 0.00377(7) -0.00346(6)
N2 0.01497(10) 0.00888(7) 0.00863(7) -0.00209(7) -0.00016(7) -0.00001(6)
N1 0.01331(9) 0.00896(8) 0.01181(8) -0.00140(7) -0.00107(7) -0.00039(6)
C3 0.01347(11) 0.01230(9) 0.00970(9) 0.00092(8) -0.00007(8) 0.00254(7)
N3 0.01380(10) 0.01089(8) 0.01131(8) 0.00071(7) 0.00149(7) -0.00047(7)
C4 0.01219(10) 0.00905(8) 0.00863(8) -0.00040(7) 0.00021(7) -0.00010(7)
C5 0.01282(10) 0.01129(9) 0.00801(8) -0.00030(8) 0.00012(7) 0.00125(7)
C1 0.01260(10) 0.00982(9) 0.00759(8) -0.00046(7) 0.00010(7) 0.00120(6)
C8 0.01967(13) 0.01185(11) 0.01563(11) -0.00360(9) -0.00277(9) -0.00239(9)
C2 0.01394(11) 0.01278(10) 0.00897(8) 0.00063(8) 0.00019(8) 0.00301(7)
C7 0.01199(9) 0.00923(8) 0.00942(8) -0.00108(8) -0.00072(7) -0.00037(7)
C6 0.01260(10) 0.01133(9) 0.00795(8) -0.00001(8) -0.00015(7) 0.00173(7)
C9 0.03288(19) 0.01602(12) 0.01588(12) -0.00594(12) -0.00920(12) -0.00187(10)
H2 0.02955 0.03190 0.01363 0.00001 0.00248 0.00766
H6 0.02743 0.03074 0.02091 0.00488 -0.00372 0.00789
H3 0.02504 0.03213 0.02654 0.00616 -0.00109 0.01096
H3NB 0.03976 0.01732 0.03347 0.00770 0.00987 0.00560
H5 0.03640 0.03300 0.01357 0.00234 0.00583 0.00696
H8 0.04643 0.01543 0.03607 -0.00487 -0.00435 -0.00283
H3NA 0.04320 0.02513 0.01990 0.00530 0.01045 0.00358
H1N 0.03602 0.01869 0.02151 0.00112 -0.00625 0.00287
H9 0.05644 0.03635 0.02470 -0.01338 -0.01627 -0.00501

loop_
_atom_type_symbol
_atom_type_description
_atom_type_scat_dispersion_real
_atom_type_scat_dispersion_imag
_atom_type_scat_source
C C 0.0033 0.0000 'Su & Coppens. Acta. Cryst. (1997) A53, 749-762. '
H H 0.0000 0.0000 'Su & Coppens. Acta. Cryst. (1997) A53, 749-762. '
N N 0.0061 0.0000 'Su & Coppens. Acta. Cryst. (1997) A53, 749-762. '
O O 0.0106 0.0000 'Su & Coppens. Acta. Cryst. (1997) A53, 749-762. '
S S 0.1246 0.0000 'Su & Coppens. Acta. Cryst. (1997) A53, 749-762. '

loop_
_geom_angle_atom_site_label_1
_geom_angle_atom_site_label_2
_geom_angle_atom_site_label_3
_geom_angle
O1 S1 O2 117.38(7)
O1 S1 N2 105.86(5)
O1 S1 C1 107.48(6)
O2 S1 N2 113.15(6)
O2 S1 C1 107.50(6)
N2 S1 C1 104.62(6)
C7 S2 C9 91.16(6)
C7 N1 C8 115.65(10)
C7 N1 H1N 120.(2)
C8 N1 H1N 124.(2)
C4 C3 C2 120.55(11)
C4 C3 H3 118.(1)
C2 C3 H3 121.(1)
C4 N3 H3NA 111.(2)
C4 N3 H3NB 109.(2)
H3NA N3 H3NB 109.(2)
C5 C4 C3 119.14(11)
C6 C5 H5 120.(2)
C6 C1 C2 120.36(11)
C9 C8 H8 129.(2)

loop_
_geom_bond_atom_site_label_1
_geom_bond_atom_site_label_2
_geom_bond_distance
S1 O1 1.43865(9)
S1 O2 1.45014(9)
S1 N2 1.60202(9)
S1 C1 1.76140(10)
S2 C7 1.74437(9)
S2 C9 1.73784(12)
N2 C7 1.32524(14)
N1 C7 1.34171(15)
N1 C8 1.38314(15)
N1 H1N 0.952(4)
C3 C4 1.40565(14)
C3 C2 1.38594(16)
C3 H3 1.036(3)
N3 C4 1.40572(14)
N3 H3NA 0.923(3)
N3 H3NB 0.924(4)
C4 C5 1.40003(15)
C5 C6 1.39484(16)
C5 H5 0.991(3)
C1 C6 1.39199(14)
C1 C2 1.39896(15)
C8 C9 1.34611(18)
C8 H8 1.001(3)
C2 H2 1.023(3)
C6 H6 1.004(3)
C9 H9 0.992(3)

loop_
_geom_hbond_atom_site_label_D
_geom_hbond_atom_site_label_H
_geom_hbond_atom_site_label_A
_geom_hbond_distance_DH
_geom_hbond_distance_HA
_geom_hbond_distance_DA
_geom_hbond_angle_DHA
_geom_hbond_site_symmetry_A
N3 H3NA N2 0.923(3) 2.3045(14) 3.17098(10) 156.3(2) 4_465
C6 H6 O2 1.004(3) 2.5446(10) 2.93309(10) 102.7(3) 1_555
C8 H8 O2 1.001(3) 2.6089(13) 3.56574(14) 159.9(2) 1_565
C3 H3 C1 1.036(3) 2.9281(10) 3.51412(14) 116.5(4) 2_656
C3 H3 C6 1.036(3) 2.8795(10) 3.50594(13) 119.4(4) 2_656
N3 H3NB O1 0.924(4) 2.0942(16) 2.98142(12) 160.5(2) 2_656
N1 H1N C3 0.952(4) 2.9091(11) 3.36370(12) 110.6(4) 2_656
N1 H1N N3 0.952(4) 1.9725(17) 2.90582(11) 166.21(18) 2_656
N1 H1N C4 0.952(4) 2.5796(13) 3.31752(11) 134.6(6) 2_656
C6 H6 O2 1.004(3) 2.5752(10) 3.24264(10) 123.8(4) 3_767
C8 H8 C5 1.001(3) 2.8686(11) 3.42660(12) 115.9(4) 3_777
C9 H9 C4 0.992(3) 2.8092(12) 3.55748(13) 132.7(6) 3_777

loop_
_geom_torsion_atom_site_label_1
_geom_torsion_atom_site_label_2
_geom_torsion_atom_site_label_3
_geom_torsion_atom_site_label_4
_geom_torsion
S1 N2 C7 S2 15.065(11)
S1 N2 C7 N1 -166.045(16)
S1 C1 C6 C5 -179.66(2)
S1 C1 C6 H6 0.4(3)
S1 C1 C2 C3 179.64(2)
S1 C1 C2 H2 -1.1(3)
S2 C7 N1 C8 -1.040(19)
S2 C7 N1 H1N -177.56(15)
S2 C9 C8 N1 0.782(19)
S2 C9 C8 H8 179.6(2)
O2 S1 N2 C7 -37.18(2)
O2 S1 C1 C6 -7.198(18)
O2 S1 C1 C2 174.049(19)
O1 S1 N2 C7 -167.078(19)
O1 S1 C1 C6 120.02(2)
O1 S1 C1 C2 -58.73(2)
N2 S1 C1 C6 -127.75(2)
N2 S1 C1 C2 53.50(2)
N2 C7 S2 C9 -179.794(18)
N2 C7 N1 C8 179.86(2)
N2 C7 N1 H1N 3.3(4)
N1 C7 S2 C9 1.221(16)
N1 C8 C9 H9 179.8(3)
C3 C4 N3 H3NA -164.7(3)
C3 C4 N3 H3NB -44.5(4)
C3 C4 C5 C6 2.78(2)
C3 C4 C5 H5 178.8(2)
C3 C2 C1 C6 0.87(2)
N3 C4 C5 C6 -178.71(2)
N3 C4 C5 H5 -2.6(3)
N3 C4 C3 C2 178.61(2)
N3 C4 C3 H3 0.8(3)
C4 C5 C6 C1 -0.92(2)
C4 C5 C6 H6 179.0(4)
C4 C3 C2 C1 1.03(2)
C4 C3 C2 H2 -178.2(4)
C5 C4 N3 H3NA 16.8(4)
C5 C4 N3 H3NB 137.0(6)
C5 C4 C3 C2 -2.84(2)
C5 C4 C3 H3 179.3(4)
C5 C6 C1 C2 -0.93(2)
C1 S1 N2 C7 79.537(19)
C1 C6 C5 H5 -176.94(6)
C1 C2 C3 H3 178.8(4)
C8 C9 S2 C7 -1.148(19)
C2 C1 C6 H6 179.2(4)
C7 S2 C9 H9 179.7(4)
C7 N1 C8 C9 0.18(2)
C7 N1 C8 H8 -178.80(7)
C6 C1 C2 H2 -179.9(4)
C9 C8 N1 H1N 176.5(2)
H2 C2 C3 H3 -0.5(4)
H6 C6 C5 H5 3.0(4)
H8 C8 N1 H1N -2.5(4)
H8 C8 C9 H9 -1.4(4)
